data_4104526
loop_
_publ_author_name
'Christopher J. Hayes'
'Nigel S. Simpkins'
'Douglas T. Kirk'
'Lee Mitchell'
'Jerome Baudoux'
'Alexander J. Blake'
'Claire Wilson'

_publ_section_title
;
 Bridgehead Lithiation-Substitution of Bridged Ketones, Lactones, Lactams,
 and Imides: Experimental Observations and Computational Insights
;
_journal_name_full 'Journal of the American Chemical Society'
_journal_page_first 8196
_journal_page_last 8210
_journal_paper_doi 10.1021/ja9009875
_journal_volume 131
_journal_year 2009
_chemical_formula_sum 'C16 H20 O2'
_chemical_formula_weight 244.32
_chemical_name_systematic
; 
 ? 
;
_space_group_IT_number 1
_symmetry_cell_setting triclinic
_symmetry_space_group_name_Hall 'P 1'
_symmetry_space_group_name_H-M 'P 1'
_atom_sites_solution_hydrogens 'geometrically placed, OH delta-F'
_atom_sites_solution_primary direct
_atom_sites_solution_secondary difmap
_audit_creation_method SHELXL-97
_cell_angle_alpha 63.488(2)
_cell_angle_beta 83.907(2)
_cell_angle_gamma 81.996(2)
_cell_formula_units_Z 4
_cell_length_a 9.3099(13)
_cell_length_b 12.519(2)
_cell_length_c 12.858(2)
_cell_measurement_reflns_used 4456
_cell_measurement_temperature 150(2)
_cell_measurement_theta_max 28.5
_cell_measurement_theta_min 2.2
_cell_volume 1326.3(3)
_computing_cell_refinement 'Bruker SAINT version 6.02a (Bruker, 2000)'
_computing_data_collection 'Bruker SMART version 5.054 (Bruker, 1998)'
_computing_data_reduction 'Bruker SAINT; Bruker SHELXTL (Bruker, 1997)'
_computing_publication_material 'SHELXL-97; PLATON (Spek, 2001)'
_computing_structure_refinement 'SHELXL-97 (Sheldrick, 1997)'
_computing_structure_solution 'SHELXS-97 (Sheldrick, 1990)'
_diffrn_ambient_temperature 150(2)
_diffrn_measured_fraction_theta_full 0.954
_diffrn_measured_fraction_theta_max 0.871
_diffrn_measurement_device_type 'Bruker SMART1000 CCD area detector'
_diffrn_measurement_method omega
_diffrn_radiation_monochromator graphite
_diffrn_radiation_source 'fine-focus sealed tube'
_diffrn_radiation_type MoK\a
_diffrn_radiation_wavelength 0.71073
_diffrn_reflns_av_R_equivalents 0.082
_diffrn_reflns_av_sigmaI/netI 0.050
_diffrn_reflns_limit_h_max 11
_diffrn_reflns_limit_h_min -11
_diffrn_reflns_limit_k_max 15
_diffrn_reflns_limit_k_min -15
_diffrn_reflns_limit_l_max 16
_diffrn_reflns_limit_l_min -16
_diffrn_reflns_number 11502
_diffrn_reflns_theta_full 27.50
_diffrn_reflns_theta_max 28.59
_diffrn_reflns_theta_min 1.77
_diffrn_standards_decay_% none
_diffrn_standards_number 0
_exptl_absorpt_coefficient_mu 0.079
_exptl_absorpt_correction_type none
_exptl_crystal_colour colourless
_exptl_crystal_density_diffrn 1.224
_exptl_crystal_density_method 'not measured'
_exptl_crystal_description tablet
_exptl_crystal_F_000 528
_exptl_crystal_size_max 0.57
_exptl_crystal_size_mid 0.46
_exptl_crystal_size_min 0.12
_refine_diff_density_max 0.57
_refine_diff_density_min -0.32
_refine_diff_density_rms 0.05
_refine_ls_abs_structure_details 'Flack H D (1983), Acta Cryst. A39, 876-881'
_refine_ls_abs_structure_Flack 'not reliably determined'
_refine_ls_extinction_method none
_refine_ls_goodness_of_fit_ref 1.002
_refine_ls_hydrogen_treatment 'riding model, OH rigid rotating group'
_refine_ls_matrix_type full
_refine_ls_number_parameters 645
_refine_ls_number_reflns 5907
_refine_ls_number_restraints 6
_refine_ls_restrained_S_all 1.019
_refine_ls_R_factor_all 0.0682
_refine_ls_R_factor_gt 0.0493
_refine_ls_shift/su_max 0.003
_refine_ls_shift/su_mean 0.000
_refine_ls_structure_factor_coef Fsqd
_refine_ls_weighting_details 'calc w=1/[\s^2^(Fo^2^)+(0.0816P)^2^] where P=(Fo^2^+2Fc^2^)/3'
_refine_ls_weighting_scheme calc
_refine_ls_wR_factor_gt 0.1189
_refine_ls_wR_factor_ref 0.1285
_reflns_number_gt 4564
_reflns_number_total 5907
_reflns_threshold_expression >2sigma(I)
_cod_data_source_file ja9009875_si_002.cif
_cod_data_source_block ocbzol
_cod_database_code 4104526

loop_
_symmetry_equiv_pos_as_xyz
'x, y, z'

loop_
_atom_site_label
_atom_site_type_symbol
_atom_site_fract_x
_atom_site_fract_y
_atom_site_fract_z
_atom_site_U_iso_or_equiv
_atom_site_adp_type
_atom_site_occupancy
_atom_site_symmetry_multiplicity
_atom_site_calc_flag
_atom_site_refinement_flags
_atom_site_disorder_assembly
_atom_site_disorder_group
O1 O 0.6348(3) 0.1999(2) 0.7981(2) 0.0370(6) Uani 1 1 d . . .
C1 C 0.7259(4) 0.2647(3) 0.5961(3) 0.0253(7) Uani 1 1 d . . .
O2 O 0.8778(3) 0.3545(2) 0.6653(2) 0.0328(5) Uani 1 1 d . . .
H2 H 0.9552 0.3461 0.6976 0.049 Uiso 1 1 calc R . .
C2 C 0.7118(4) 0.1555(3) 0.5737(3) 0.0293(7) Uani 1 1 d . . .
H2A H 0.7454 0.0821 0.6427 0.035 Uiso 1 1 calc R . .
H2B H 0.7790 0.1602 0.5071 0.035 Uiso 1 1 calc R . .
C3 C 0.5596(4) 0.1405(4) 0.5480(3) 0.0372(8) Uani 1 1 d . . .
H3A H 0.5252 0.2137 0.4792 0.045 Uiso 1 1 calc R . .
H3B H 0.5681 0.0724 0.5275 0.045 Uiso 1 1 calc R . .
C4 C 0.4456(4) 0.1186(4) 0.6475(3) 0.0404(9) Uani 1 1 d . . .
H4A H 0.4925 0.0666 0.7217 0.049 Uiso 1 1 calc R . .
H4B H 0.3709 0.0742 0.6392 0.049 Uiso 1 1 calc R . .
C5 C 0.3693(4) 0.2324(4) 0.6550(3) 0.0392(9) Uani 1 1 d . . .
H5A H 0.3125 0.2078 0.7302 0.047 Uiso 1 1 calc R . .
H5B H 0.2997 0.2724 0.5923 0.047 Uiso 1 1 calc R . .
C6 C 0.4709(4) 0.3256(4) 0.6450(3) 0.0377(9) Uani 1 1 d . . .
H6A H 0.4263 0.3714 0.6892 0.045 Uiso 1 1 calc R . .
C7 C 0.5112(4) 0.4133(4) 0.5180(4) 0.0435(9) Uani 1 1 d . . .
H7A H 0.4519 0.4039 0.4636 0.052 Uiso 1 1 calc R . .
H7B H 0.4921 0.4972 0.5076 0.052 Uiso 1 1 calc R . .
C8 C 0.6729(4) 0.3842(3) 0.4929(3) 0.0336(8) Uani 1 1 d . . .
H8A H 0.7286 0.4494 0.4854 0.040 Uiso 1 1 calc R . .
H8B H 0.6870 0.3760 0.4193 0.040 Uiso 1 1 calc R . .
C9 C 0.6150(4) 0.2568(3) 0.6954(3) 0.0290(7) Uani 1 1 d . . .
C10 C 0.8797(3) 0.2619(3) 0.6301(3) 0.0242(7) Uani 1 1 d . . .
H10A H 0.9030 0.1835 0.6989 0.029 Uiso 1 1 calc R . .
C11 C 0.9965(3) 0.2734(3) 0.5341(3) 0.0266(7) Uani 1 1 d . . .
C12 C 1.0671(4) 0.1740(3) 0.5235(3) 0.0317(8) Uani 1 1 d . . .
H12A H 1.0413 0.0965 0.5765 0.038 Uiso 1 1 calc R . .
C13 C 1.1757(4) 0.1848(4) 0.4366(4) 0.0422(9) Uani 1 1 d . . .
H13A H 1.2247 0.1152 0.4318 0.051 Uiso 1 1 calc R . .
C14 C 1.2115(5) 0.2978(4) 0.3575(3) 0.0484(11) Uani 1 1 d . . .
H14A H 1.2842 0.3062 0.2974 0.058 Uiso 1 1 calc R . .
C15 C 1.1411(5) 0.3976(4) 0.3665(3) 0.0466(10) Uani 1 1 d . . .
H15A H 1.1658 0.4749 0.3121 0.056 Uiso 1 1 calc R . .
C16 C 1.0345(4) 0.3872(3) 0.4538(3) 0.0374(8) Uani 1 1 d . . .
H16A H 0.9874 0.4571 0.4592 0.045 Uiso 1 1 calc R . .
O1A O 0.1119(3) 0.3241(2) 0.8120(2) 0.0335(5) Uani 1 1 d . . .
C1A C 0.1704(3) 0.2523(3) 1.0150(3) 0.0228(6) Uani 1 1 d . . .
O2A O 0.3718(3) 0.1607(2) 0.9434(2) 0.0307(5) Uani 1 1 d . . .
H2A1 H 0.4568 0.1657 0.9136 0.046 Uiso 1 1 calc R . .
C2A C 0.1142(4) 0.3599(3) 1.0421(3) 0.0285(7) Uani 1 1 d . . .
H2AA H 0.1670 0.3519 1.1084 0.034 Uiso 1 1 calc R . .
H2AB H 0.1403 0.4341 0.9740 0.034 Uiso 1 1 calc R . .
C3A C -0.0487(4) 0.3764(3) 1.0711(3) 0.0346(8) Uani 1 1 d . . .
H3AA H -0.0760 0.3024 1.1389 0.042 Uiso 1 1 calc R . .
H3AB H -0.0678 0.4429 1.0942 0.042 Uiso 1 1 calc R . .
C4A C -0.1454(4) 0.4035(4) 0.9716(3) 0.0374(8) Uani 1 1 d . . .
H4AA H -0.0974 0.4581 0.8980 0.045 Uiso 1 1 calc R . .
H4AB H -0.2379 0.4474 0.9832 0.045 Uiso 1 1 calc R . .
C5A C -0.1812(4) 0.2948(4) 0.9572(3) 0.0366(8) Uani 1 1 d . . .
H5AA H -0.2234 0.3243 0.8804 0.044 Uiso 1 1 calc R . .
H5AB H -0.2568 0.2551 1.0175 0.044 Uiso 1 1 calc R . .
C6A C -0.0526(4) 0.2002(3) 0.9657(3) 0.0319(8) Uani 1 1 d . . .
H6AA H -0.0712 0.1571 0.9198 0.038 Uiso 1 1 calc R . .
C7A C -0.0171(4) 0.1087(3) 1.0901(3) 0.0366(8) Uani 1 1 d . . .
H7AA H -0.0114 0.0261 1.0974 0.044 Uiso 1 1 calc R . .
H7AB H -0.0938 0.1175 1.1461 0.044 Uiso 1 1 calc R . .
C8A C 0.1312(4) 0.1328(3) 1.1159(3) 0.0287(7) Uani 1 1 d . . .
H8AA H 0.1238 0.1385 1.1907 0.034 Uiso 1 1 calc R . .
H8AB H 0.2067 0.0669 1.1209 0.034 Uiso 1 1 calc R . .
C9A C 0.0831(3) 0.2647(3) 0.9152(3) 0.0258(7) Uani 1 1 d . . .
C10A C 0.3330(3) 0.2537(3) 0.9798(3) 0.0237(6) Uani 1 1 d . . .
H10B H 0.3482 0.3323 0.9116 0.028 Uiso 1 1 calc R . .
C11A C 0.4288(3) 0.2378(3) 1.0760(3) 0.0240(7) Uani 1 1 d . . .
C12A C 0.4853(4) 0.1244(3) 1.1534(3) 0.0324(8) Uani 1 1 d . . .
H12B H 0.4620 0.0556 1.1479 0.039 Uiso 1 1 calc R . .
C13A C 0.5756(4) 0.1107(3) 1.2386(3) 0.0363(8) Uani 1 1 d . . .
H13B H 0.6138 0.0325 1.2909 0.044 Uiso 1 1 calc R . .
C14A C 0.6104(4) 0.2090(3) 1.2482(3) 0.0346(8) Uani 1 1 d . . .
H14B H 0.6732 0.1990 1.3061 0.042 Uiso 1 1 calc R . .
C15A C 0.5525(4) 0.3237(3) 1.1718(3) 0.0320(8) Uani 1 1 d . . .
H15B H 0.5746 0.3922 1.1784 0.038 Uiso 1 1 calc R . .
C16A C 0.4633(4) 0.3371(3) 1.0868(3) 0.0274(7) Uani 1 1 d . . .
H16B H 0.4248 0.4153 1.0348 0.033 Uiso 1 1 calc R . .
O1B O 0.5147(3) 0.8216(2) 0.2531(2) 0.0327(5) Uani 1 1 d . . .
C1B C 0.4804(4) 0.7674(3) 0.0983(3) 0.0243(7) Uiso 1 1 d . . .
O2B O 0.2802(3) 0.6793(2) 0.2263(2) 0.0330(5) Uani 1 1 d . . .
H2B1 H 0.2094 0.6972 0.2639 0.050 Uiso 1 1 calc R . .
C2B C 0.5270(4) 0.8733(3) -0.0155(3) 0.0324(8) Uani 1 1 d . . .
H2BA H 0.4807 0.8714 -0.0804 0.039 Uiso 1 1 calc R . .
H2BB H 0.4873 0.9488 -0.0109 0.039 Uiso 1 1 calc R . .
C3B C 0.6905(4) 0.8787(4) -0.0467(3) 0.0397(9) Uani 1 1 d . . .
H3BA H 0.7301 0.8055 -0.0557 0.048 Uiso 1 1 calc R . .
H3BB H 0.7042 0.9484 -0.1229 0.048 Uiso 1 1 calc R . .
C4B C 0.7775(5) 0.8886(5) 0.0402(4) 0.0576(13) Uani 1 1 d . . .
H4BA H 0.8667 0.9254 -0.0011 0.069 Uiso 1 1 calc R . .
H4BB H 0.7203 0.9451 0.0673 0.069 Uiso 1 1 calc R . .
C5B C 0.8216(5) 0.7770(6) 0.1447(4) 0.0656(15) Uani 1 1 d . . .
H5BA H 0.8577 0.8000 0.2008 0.079 Uiso 1 1 calc R . .
H5BB H 0.9041 0.7322 0.1210 0.079 Uiso 1 1 calc R . .
C6B C 0.7012(4) 0.6894(4) 0.2098(4) 0.0446(10) Uani 1 1 d . . .
H6BA H 0.7221 0.6401 0.2937 0.053 Uiso 1 1 calc R . .
C7B C 0.6863(6) 0.6096(4) 0.1519(5) 0.0645(14) Uani 1 1 d . . .
H7BA H 0.6942 0.5244 0.2099 0.077 Uiso 1 1 calc R . .
H7BB H 0.7643 0.6200 0.0905 0.077 Uiso 1 1 calc R . .
C8B C 0.5366(4) 0.6455(3) 0.0982(3) 0.0315(7) Uani 1 1 d . . .
H8BA H 0.4693 0.5846 0.1452 0.038 Uiso 1 1 calc R . .
H8BB H 0.5456 0.6531 0.0179 0.038 Uiso 1 1 calc R . .
C9B C 0.5578(4) 0.7655(3) 0.1973(3) 0.0259(7) Uani 1 1 d . . .
C10B C 0.3136(4) 0.7837(3) 0.1242(3) 0.0262(7) Uani 1 1 d . . .
H10C H 0.2913 0.8546 0.1418 0.031 Uiso 1 1 calc R . .
C11B C 0.2256(4) 0.8050(3) 0.0230(3) 0.0281(7) Uani 1 1 d . . .
C12B C 0.1760(4) 0.7115(4) 0.0111(3) 0.0350(8) Uani 1 1 d . . .
H12C H 0.1965 0.6312 0.0680 0.042 Uiso 1 1 calc R . .
C13B C 0.0969(4) 0.7351(4) -0.0833(4) 0.0459(10) Uani 1 1 d . . .
H13C H 0.0625 0.6709 -0.0905 0.055 Uiso 1 1 calc R . .
C14B C 0.0673(5) 0.8526(5) -0.1681(4) 0.0504(11) Uani 1 1 d . . .
H14C H 0.0137 0.8683 -0.2332 0.060 Uiso 1 1 calc R . .
C15B C 0.1158(5) 0.9455(4) -0.1570(4) 0.0478(10) Uani 1 1 d . . .
H15C H 0.0963 1.0255 -0.2148 0.057 Uiso 1 1 calc R . .
C16B C 0.1927(4) 0.9229(3) -0.0621(3) 0.0360(8) Uani 1 1 d . . .
H16C H 0.2240 0.9879 -0.0543 0.043 Uiso 1 1 calc R . .
O1C O 0.0228(3) 0.6916(2) 0.3669(2) 0.0334(5) Uani 1 1 d . . .
C1C C -0.0869(4) 0.7424(3) 0.5223(3) 0.0256(7) Uani 1 1 d . B .
O2C O -0.2851(3) 0.8275(2) 0.3980(2) 0.0336(6) Uani 1 1 d . . .
H2C H -0.3423 0.8101 0.3629 0.050 Uiso 1 1 calc R . .
C2C C -0.0208(4) 0.6349(3) 0.6291(3) 0.0311(8) Uani 1 1 d . B .
H2CA H -0.0857 0.6249 0.6983 0.037 Uiso 1 1 calc R . .
H2CB H -0.0191 0.5616 0.6177 0.037 Uiso 1 1 calc R . .
C3C C 0.1332(4) 0.6437(4) 0.6552(3) 0.0365(8) Uani 1 1 d D . .
H3CA H 0.1690 0.5654 0.7177 0.044 Uiso 1 1 calc R A 1
H3CB H 0.1272 0.7040 0.6859 0.044 Uiso 1 1 calc R A 1
C4C C 0.2477(7) 0.6779(7) 0.5506(5) 0.0378(17) Uiso 0.65 1 d PD B 1
H4CA H 0.3457 0.6530 0.5821 0.045 Uiso 0.65 1 calc PR B 1
H4CB H 0.2365 0.6307 0.5079 0.045 Uiso 0.65 1 calc PR B 1
C5C C 0.2403(7) 0.8126(6) 0.4622(5) 0.0403(15) Uiso 0.65 1 d PD B 1
H5CA H 0.2381 0.8618 0.5050 0.048 Uiso 0.65 1 calc PR B 1
H5CB H 0.3290 0.8265 0.4100 0.048 Uiso 0.65 1 calc PR B 1
C5C' C 0.2509(11) 0.7660(11) 0.4583(10) 0.047(3) Uiso 0.35 1 d PD B 2
H5CC H 0.3174 0.7551 0.3975 0.056 Uiso 0.35 1 calc PR B 2
H5CD H 0.2993 0.8145 0.4847 0.056 Uiso 0.35 1 calc PR B 2
C4C' C 0.2508(12) 0.6373(12) 0.5648(9) 0.039(3) Uiso 0.35 1 d PD B 2
H4CC H 0.2306 0.5780 0.5384 0.047 Uiso 0.35 1 calc PR B 2
H4CD H 0.3469 0.6119 0.5995 0.047 Uiso 0.35 1 calc PR B 2
C6C C 0.1105(5) 0.8517(4) 0.3910(4) 0.0539(12) Uani 1 1 d D . .
H6CA H 0.1425 0.8863 0.3067 0.065 Uiso 1 1 calc R B 1
C7C C -0.0093(7) 0.9454(5) 0.4133(5) 0.0355(12) Uiso 0.65 1 d P B 1
H7CA H 0.0365 1.0072 0.4226 0.043 Uiso 0.65 1 calc PR B 1
H7CB H -0.0764 0.9853 0.3488 0.043 Uiso 0.65 1 calc PR B 1
C7C' C 0.0598(13) 0.9154(11) 0.4686(11) 0.042(3) Uiso 0.35 1 d P B 2
H7CC H 0.0460 1.0035 0.4216 0.051 Uiso 0.35 1 calc PR B 2
H7CD H 0.1308 0.8961 0.5281 0.051 Uiso 0.35 1 calc PR B 2
C8C C -0.0881(4) 0.8650(3) 0.5265(3) 0.0333(8) Uani 1 1 d . . .
H8CA H -0.1890 0.9005 0.5316 0.040 Uiso 1 1 calc R B 1
H8CB H -0.0371 0.8546 0.5947 0.040 Uiso 1 1 calc R B 1
C9C C 0.0161(4) 0.7546(3) 0.4173(3) 0.0283(7) Uani 1 1 d . B .
C10C C -0.2379(4) 0.7218(3) 0.4993(3) 0.0251(7) Uani 1 1 d . . .
H10D H -0.2261 0.6517 0.4803 0.030 Uiso 1 1 calc R B .
C11C C -0.3469(3) 0.6969(3) 0.6017(3) 0.0270(7) Uani 1 1 d . B .
C12C C -0.3591(4) 0.5787(3) 0.6843(3) 0.0311(7) Uani 1 1 d . . .
H12D H -0.3011 0.5147 0.6749 0.037 Uiso 1 1 calc R B .
C13C C -0.4554(4) 0.5545(4) 0.7801(3) 0.0375(8) Uani 1 1 d . B .
H13D H -0.4626 0.4738 0.8361 0.045 Uiso 1 1 calc R . .
C14C C -0.5408(4) 0.6462(4) 0.7949(3) 0.0412(9) Uani 1 1 d . . .
H14D H -0.6049 0.6289 0.8618 0.049 Uiso 1 1 calc R B .
C15C C -0.5330(4) 0.7624(4) 0.7131(4) 0.0412(9) Uani 1 1 d . B .
H15D H -0.5936 0.8256 0.7223 0.049 Uiso 1 1 calc R . .
C16C C -0.4363(4) 0.7884(3) 0.6161(3) 0.0358(8) Uani 1 1 d . . .
H16D H -0.4318 0.8692 0.5595 0.043 Uiso 1 1 calc R B .

loop_
_atom_site_aniso_label
_atom_site_aniso_U_11
_atom_site_aniso_U_22
_atom_site_aniso_U_33
_atom_site_aniso_U_23
_atom_site_aniso_U_13
_atom_site_aniso_U_12
O1 0.0288(13) 0.0560(16) 0.0276(13) -0.0189(12) 0.0017(10) -0.0088(11)
C1 0.0219(16) 0.0284(16) 0.0238(16) -0.0099(14) -0.0018(13) -0.0020(13)
O2 0.0301(13) 0.0355(13) 0.0374(14) -0.0201(11) -0.0049(11) -0.0009(10)
C2 0.0289(18) 0.0312(17) 0.0287(17) -0.0136(14) 0.0031(14) -0.0081(14)
C3 0.035(2) 0.042(2) 0.038(2) -0.0194(17) 0.0007(16) -0.0104(16)
C4 0.031(2) 0.050(2) 0.039(2) -0.0155(18) -0.0017(16) -0.0143(17)
C5 0.0222(18) 0.066(3) 0.036(2) -0.0268(19) 0.0001(15) -0.0104(17)
C6 0.0257(18) 0.052(2) 0.037(2) -0.0217(18) -0.0092(15) 0.0030(16)
C7 0.034(2) 0.042(2) 0.047(2) -0.0123(18) -0.0110(18) 0.0048(17)
C8 0.0300(19) 0.0311(18) 0.0339(19) -0.0082(15) -0.0076(15) -0.0011(15)
C9 0.0241(17) 0.0375(18) 0.0298(18) -0.0184(16) -0.0001(14) -0.0049(14)
C10 0.0226(16) 0.0238(15) 0.0238(16) -0.0080(13) 0.0007(13) -0.0047(12)
C11 0.0211(16) 0.0335(17) 0.0255(16) -0.0120(14) -0.0007(13) -0.0080(14)
C12 0.0245(17) 0.042(2) 0.0322(18) -0.0189(16) 0.0028(14) -0.0074(15)
C13 0.032(2) 0.062(2) 0.045(2) -0.035(2) 0.0057(17) -0.0120(18)
C14 0.037(2) 0.080(3) 0.035(2) -0.029(2) 0.0110(18) -0.025(2)
C15 0.046(2) 0.054(3) 0.031(2) -0.0078(19) 0.0035(17) -0.021(2)
C16 0.037(2) 0.039(2) 0.0331(19) -0.0111(16) 0.0000(16) -0.0113(16)
O1A 0.0303(13) 0.0421(14) 0.0237(12) -0.0106(11) -0.0022(10) -0.0023(10)
C1A 0.0190(15) 0.0263(15) 0.0225(15) -0.0097(13) 0.0001(12) -0.0048(12)
O2A 0.0252(12) 0.0350(12) 0.0361(13) -0.0200(11) 0.0056(10) -0.0057(10)
C2A 0.0217(16) 0.0327(17) 0.0323(18) -0.0160(15) 0.0013(14) -0.0025(13)
C3A 0.0242(17) 0.040(2) 0.040(2) -0.0202(17) 0.0006(15) 0.0016(15)
C4A 0.0237(18) 0.047(2) 0.0353(19) -0.0144(17) -0.0023(15) 0.0029(15)
C5A 0.0238(18) 0.053(2) 0.0330(19) -0.0202(18) -0.0002(15) 0.0000(16)
C6A 0.0249(17) 0.042(2) 0.0335(19) -0.0189(16) -0.0014(14) -0.0091(14)
C7A 0.0284(19) 0.0382(19) 0.039(2) -0.0118(17) 0.0022(16) -0.0130(15)
C8A 0.0240(17) 0.0279(16) 0.0261(17) -0.0037(14) -0.0006(13) -0.0064(13)
C9A 0.0199(16) 0.0295(16) 0.0267(17) -0.0116(14) -0.0017(13) -0.0005(13)
C10A 0.0212(16) 0.0245(15) 0.0233(15) -0.0087(13) 0.0013(13) -0.0038(12)
C11A 0.0175(15) 0.0274(16) 0.0241(15) -0.0096(13) 0.0026(12) -0.0015(12)
C12A 0.0275(18) 0.0299(17) 0.0366(19) -0.0124(15) 0.0004(15) -0.0015(14)
C13A 0.033(2) 0.0339(19) 0.0334(19) -0.0084(16) -0.0053(16) 0.0027(15)
C14A 0.0288(18) 0.050(2) 0.0267(17) -0.0177(17) -0.0053(14) -0.0019(16)
C15A 0.0243(17) 0.0382(19) 0.0393(19) -0.0231(17) 0.0058(15) -0.0052(14)
C16A 0.0229(17) 0.0287(17) 0.0282(17) -0.0106(14) 0.0042(13) -0.0061(13)
O1B 0.0343(14) 0.0329(13) 0.0332(13) -0.0163(11) -0.0005(10) -0.0053(10)
O2B 0.0306(13) 0.0350(13) 0.0271(12) -0.0077(11) 0.0054(10) -0.0092(10)
C2B 0.0312(19) 0.0306(17) 0.0263(17) -0.0045(14) 0.0008(14) -0.0045(14)
C3B 0.035(2) 0.043(2) 0.0325(19) -0.0081(17) 0.0078(16) -0.0153(17)
C4B 0.041(2) 0.093(4) 0.058(3) -0.046(3) 0.015(2) -0.036(2)
C5B 0.029(2) 0.126(5) 0.042(3) -0.037(3) 0.0006(19) -0.010(3)
C6B 0.043(2) 0.056(2) 0.040(2) -0.027(2) -0.0179(18) 0.0113(19)
C7B 0.066(3) 0.056(3) 0.078(4) -0.038(3) -0.031(3) 0.022(2)
C8B 0.0310(19) 0.0302(17) 0.0375(19) -0.0190(15) -0.0019(15) -0.0016(14)
C9B 0.0278(17) 0.0232(15) 0.0248(16) -0.0075(13) 0.0002(13) -0.0085(13)
C10B 0.0265(17) 0.0295(17) 0.0208(15) -0.0093(13) -0.0011(13) -0.0037(13)
C11B 0.0189(16) 0.0380(18) 0.0301(17) -0.0180(15) -0.0015(13) -0.0004(13)
C12B 0.0275(18) 0.043(2) 0.039(2) -0.0226(17) 0.0041(15) -0.0075(15)
C13B 0.031(2) 0.076(3) 0.050(2) -0.044(2) 0.0000(18) -0.009(2)
C14B 0.033(2) 0.083(3) 0.044(2) -0.037(2) -0.0106(18) 0.008(2)
C15B 0.039(2) 0.063(3) 0.038(2) -0.022(2) -0.0108(18) 0.011(2)
C16B 0.0294(19) 0.041(2) 0.0349(19) -0.0159(17) -0.0060(15) 0.0055(15)
O1C 0.0307(13) 0.0414(14) 0.0284(12) -0.0155(11) -0.0011(10) -0.0046(10)
C1C 0.0288(18) 0.0248(15) 0.0219(15) -0.0085(13) 0.0004(13) -0.0061(13)
O2C 0.0349(14) 0.0298(12) 0.0279(12) -0.0034(10) -0.0091(10) -0.0054(10)
C2C 0.0278(18) 0.0299(17) 0.0253(17) -0.0014(14) -0.0043(14) -0.0065(14)
C3C 0.0284(18) 0.0401(19) 0.0335(19) -0.0076(16) -0.0097(15) -0.0045(15)
C6C 0.060(3) 0.052(3) 0.058(3) -0.030(2) 0.031(2) -0.036(2)
C8C 0.034(2) 0.0309(18) 0.039(2) -0.0191(16) 0.0004(16) -0.0061(15)
C9C 0.0294(18) 0.0289(17) 0.0226(16) -0.0077(14) 0.0015(14) -0.0052(14)
C10C 0.0283(17) 0.0220(15) 0.0230(16) -0.0079(13) -0.0054(13) 0.0002(13)
C11C 0.0209(16) 0.0310(17) 0.0307(17) -0.0146(15) -0.0049(13) -0.0016(13)
C12C 0.0243(17) 0.0348(18) 0.0306(18) -0.0111(15) -0.0016(14) -0.0035(14)
C13C 0.0272(18) 0.046(2) 0.0337(19) -0.0115(17) 0.0004(15) -0.0085(15)
C14C 0.0273(19) 0.062(3) 0.035(2) -0.024(2) 0.0011(15) -0.0037(17)
C15C 0.029(2) 0.053(2) 0.052(2) -0.033(2) -0.0011(17) 0.0012(17)
C16C 0.0301(19) 0.0337(19) 0.045(2) -0.0190(17) -0.0060(16) -0.0004(15)

loop_
_atom_type_symbol
_atom_type_description
_atom_type_scat_dispersion_real
_atom_type_scat_dispersion_imag
_atom_type_scat_source
C C 0.0033 0.0016 'International Tables Vol C Tables 4.2.6.8 and 6.1.1.4'
H H 0.0000 0.0000 'International Tables Vol C Tables 4.2.6.8 and 6.1.1.4'
O O 0.0106 0.0060 'International Tables Vol C Tables 4.2.6.8 and 6.1.1.4'

loop_
_geom_angle_atom_site_label_1
_geom_angle_atom_site_label_2
_geom_angle_atom_site_label_3
_geom_angle
C9 C1 C10 110.5(3)
C9 C1 C2 106.0(3)
C10 C1 C2 111.1(3)
C9 C1 C8 103.4(3)
C10 C1 C8 113.5(3)
C2 C1 C8 111.7(3)
C1 C2 C3 117.1(3)
C4 C3 C2 115.0(3)
C3 C4 C5 115.2(3)
C4 C5 C6 115.7(3)
C9 C6 C7 104.8(3)
C9 C6 C5 107.6(3)
C7 C6 C5 113.7(3)
C8 C7 C6 108.1(3)
C7 C8 C1 107.5(3)
O1 C9 C6 124.6(3)
O1 C9 C1 125.9(3)
C6 C9 C1 109.4(3)
O2 C10 C11 111.5(3)
O2 C10 C1 107.5(3)
C11 C10 C1 113.8(3)
C12 C11 C16 118.4(3)
C12 C11 C10 121.6(3)
C16 C11 C10 120.0(3)
C11 C12 C13 121.4(3)
C14 C13 C12 119.5(4)
C15 C14 C13 119.6(4)
C14 C15 C16 121.1(4)
C15 C16 C11 120.0(4)
C9A C1A C10A 110.6(3)
C9A C1A C8A 103.6(3)
C10A C1A C8A 113.5(3)
C9A C1A C2A 106.7(3)
C10A C1A C2A 110.5(2)
C8A C1A C2A 111.4(3)
C3A C2A C1A 117.2(3)
C4A C3A C2A 114.5(3)
C3A C4A C5A 116.4(3)
C4A C5A C6A 115.7(3)
C9A C6A C7A 105.1(3)
C9A C6A C5A 108.1(3)
C7A C6A C5A 114.8(3)
C6A C7A C8A 107.8(3)
C1A C8A C7A 106.9(3)
O1A C9A C6A 125.4(3)
O1A C9A C1A 125.4(3)
C6A C9A C1A 109.0(3)
O2A C10A C11A 111.0(3)
O2A C10A C1A 106.8(2)
C11A C10A C1A 114.0(3)
C12A C11A C16A 118.5(3)
C12A C11A C10A 120.7(3)
C16A C11A C10A 120.7(3)
C13A C12A C11A 120.5(3)
C14A C13A C12A 120.7(3)
C13A C14A C15A 119.4(3)
C16A C15A C14A 119.8(3)
C15A C16A C11A 121.1(3)
C9B C1B C2B 108.3(3)
C9B C1B C8B 103.3(3)
C2B C1B C8B 111.6(3)
C9B C1B C10B 108.4(3)
C2B C1B C10B 110.6(3)
C8B C1B C10B 114.2(3)
C3B C2B C1B 117.3(3)
C4B C3B C2B 115.2(3)
C5B C4B C3B 118.1(4)
C4B C5B C6B 116.6(4)
C9B C6B C7B 105.6(3)
C9B C6B C5B 107.4(4)
C7B C6B C5B 111.5(4)
C6B C7B C8B 108.0(3)
C7B C8B C1B 106.0(3)
O1B C9B C6B 125.5(3)
O1B C9B C1B 125.5(3)
C6B C9B C1B 108.9(3)
O2B C10B C11B 112.4(3)
O2B C10B C1B 106.4(3)
C11B C10B C1B 113.0(3)
C12B C11B C16B 118.6(3)
C12B C11B C10B 122.2(3)
C16B C11B C10B 119.2(3)
C13B C12B C11B 120.2(4)
C12B C13B C14B 120.4(4)
C15B C14B C13B 119.7(4)
C14B C15B C16B 120.2(4)
C15B C16B C11B 120.8(4)
C9C C1C C2C 106.7(3)
C9C C1C C10C 108.4(3)
C2C C1C C10C 111.9(3)
C9C C1C C8C 103.5(3)
C2C C1C C8C 113.4(3)
C10C C1C C8C 112.3(3)
C3C C2C C1C 115.9(3)
C4C' C3C C2C 114.2(6)
C4C' C3C C4C 16.9(4)
C2C C3C C4C 116.2(4)
C5C C4C C3C 116.3(5)
C6C C5C C4C 112.3(5)
C4C' C5C' C6C 126.6(9)
C3C C4C' C5C' 108.4(9)
C5C C6C C9C 114.3(4)
C5C C6C C7C' 82.3(6)
C9C C6C C7C' 109.5(5)
C5C C6C C7C 116.0(5)
C9C C6C C7C 98.3(4)
C7C' C6C C7C 34.1(5)
C5C C6C C5C' 21.8(5)
C9C C6C C5C' 97.3(5)
C7C' C6C C5C' 100.9(8)
C7C C6C C5C' 135.0(6)
C8C C7C C6C 102.5(4)
C6C C7C' C8C 104.0(7)
C7C C8C C1C 105.7(3)
C7C C8C C7C' 34.6(5)
C1C C8C C7C' 107.1(5)
O1C C9C C6C 125.9(3)
O1C C9C C1C 124.9(3)
C6C C9C C1C 109.2(3)
O2C C10C C11C 111.9(3)
O2C C10C C1C 105.7(2)
C11C C10C C1C 113.6(3)
C16C C11C C12C 118.5(3)
C16C C11C C10C 122.0(3)
C12C C11C C10C 119.5(3)
C13C C12C C11C 120.3(3)
C14C C13C C12C 120.6(4)
C15C C14C C13C 119.8(4)
C14C C15C C16C 120.2(4)
C11C C16C C15C 120.5(4)

loop_
_geom_bond_atom_site_label_1
_geom_bond_atom_site_label_2
_geom_bond_distance
O1 C9 1.209(4)
C1 C9 1.530(5)
C1 C10 1.533(5)
C1 C2 1.542(5)
C1 C8 1.550(5)
O2 C10 1.417(4)
C2 C3 1.543(5)
C3 C4 1.522(5)
C4 C5 1.539(6)
C5 C6 1.556(6)
C6 C9 1.526(5)
C6 C7 1.548(6)
C7 C8 1.534(5)
C10 C11 1.525(4)
C11 C12 1.380(5)
C11 C16 1.403(5)
C12 C13 1.397(5)
C13 C14 1.386(6)
C14 C15 1.374(7)
C15 C16 1.390(6)
O1A C9A 1.219(4)
C1A C9A 1.530(5)
C1A C10A 1.533(4)
C1A C8A 1.540(4)
C1A C2A 1.547(4)
O2A C10A 1.427(4)
C2A C3A 1.530(5)
C3A C4A 1.528(5)
C4A C5A 1.537(6)
C5A C6A 1.537(5)
C6A C9A 1.520(5)
C6A C7A 1.533(5)
C7A C8A 1.552(5)
C10A C11A 1.526(5)
C11A C12A 1.388(5)
C11A C16A 1.394(5)
C12A C13A 1.387(5)
C13A C14A 1.375(5)
C14A C15A 1.399(5)
C15A C16A 1.379(5)
O1B C9B 1.217(4)
C1B C9B 1.517(5)
C1B C2B 1.543(4)
C1B C8B 1.543(5)
C1B C10B 1.557(5)
O2B C10B 1.423(4)
C2B C3B 1.535(5)
C3B C4B 1.505(6)
C4B C5B 1.485(7)
C5B C6B 1.576(7)
C6B C9B 1.507(5)
C6B C7B 1.516(6)
C7B C8B 1.540(6)
C10B C11B 1.514(5)
C11B C12B 1.389(5)
C11B C16B 1.405(5)
C12B C13B 1.383(5)
C13B C14B 1.395(7)
C14B C15B 1.373(7)
C15B C16B 1.379(6)
O1C C9C 1.217(4)
C1C C9C 1.532(5)
C1C C2C 1.541(5)
C1C C10C 1.545(5)
C1C C8C 1.559(4)
O2C C10C 1.437(4)
C2C C3C 1.536(5)
C3C C4C' 1.531(9)
C3C C4C 1.562(6)
C4C C5C 1.553(9)
C5C C6C 1.486(8)
C5C' C4C' 1.582(12)
C5C' C6C 1.621(10)
C6C C9C 1.494(5)
C6C C7C' 1.535(12)
C6C C7C 1.603(7)
C7C C8C 1.530(7)
C7C' C8C 1.566(12)
C10C C11C 1.516(5)
C11C C16C 1.389(5)
C11C C12C 1.395(5)
C12C C13C 1.386(5)
C13C C14C 1.377(6)
C14C C15C 1.370(6)
C15C C16C 1.398(5)

loop_
_geom_hbond_atom_site_label_D
_geom_hbond_atom_site_label_H
_geom_hbond_atom_site_label_A
_geom_hbond_distance_DH
_geom_hbond_distance_HA
_geom_hbond_distance_DA
_geom_hbond_angle_DHA
_geom_hbond_site_symmetry_A
O2 H2 O1A 0.84 2.09 2.908(3) 165.7 1_655
O2A H2A1 O1 0.84 2.06 2.876(3) 164.0 .
O2B H2B1 O1C 0.84 2.06 2.874(3) 163.3 .
O2C H2C O1B 0.84 1.99 2.802(3) 162.9 1_455

loop_
_geom_torsion_atom_site_label_1
_geom_torsion_atom_site_label_2
_geom_torsion_atom_site_label_3
_geom_torsion_atom_site_label_4
_geom_torsion
C9 C1 C2 C3 55.1(4)
C10 C1 C2 C3 175.3(3)
C8 C1 C2 C3 -56.8(4)
C1 C2 C3 C4 -64.0(4)
C2 C3 C4 C5 84.4(4)
C3 C4 C5 C6 -47.3(5)
C4 C5 C6 C9 -30.7(4)
C4 C5 C6 C7 84.9(4)
C9 C6 C7 C8 6.4(4)
C5 C6 C7 C8 -110.9(4)
C6 C7 C8 C1 10.1(4)
C9 C1 C8 C7 -22.2(4)
C10 C1 C8 C7 -142.0(3)
C2 C1 C8 C7 91.4(4)
C7 C6 C9 O1 162.6(4)
C5 C6 C9 O1 -76.0(4)
C7 C6 C9 C1 -21.0(4)
C5 C6 C9 C1 100.4(3)
C10 C1 C9 O1 -34.9(5)
C2 C1 C9 O1 85.7(4)
C8 C1 C9 O1 -156.7(3)
C10 C1 C9 C6 148.8(3)
C2 C1 C9 C6 -90.7(3)
C8 C1 C9 C6 26.9(4)
C9 C1 C10 O2 -54.2(3)
C2 C1 C10 O2 -171.7(2)
C8 C1 C10 O2 61.5(3)
C9 C1 C10 C11 -178.2(3)
C2 C1 C10 C11 64.4(3)
C8 C1 C10 C11 -62.5(4)
O2 C10 C11 C12 148.5(3)
C1 C10 C11 C12 -89.8(4)
O2 C10 C11 C16 -31.5(4)
C1 C10 C11 C16 90.3(4)
C16 C11 C12 C13 1.0(5)
C10 C11 C12 C13 -178.9(3)
C11 C12 C13 C14 -1.4(6)
C12 C13 C14 C15 0.9(6)
C13 C14 C15 C16 0.1(6)
C14 C15 C16 C11 -0.5(6)
C12 C11 C16 C15 -0.1(5)
C10 C11 C16 C15 179.9(3)
C9A C1A C2A C3A 55.8(4)
C10A C1A C2A C3A 176.2(3)
C8A C1A C2A C3A -56.6(4)
C1A C2A C3A C4A -64.1(4)
C2A C3A C4A C5A 83.2(4)
C3A C4A C5A C6A -44.8(4)
C4A C5A C6A C9A -33.7(4)
C4A C5A C6A C7A 83.3(4)
C9A C6A C7A C8A 7.5(4)
C5A C6A C7A C8A -111.2(3)
C9A C1A C8A C7A -22.8(3)
C10A C1A C8A C7A -142.9(3)
C2A C1A C8A C7A 91.6(3)
C6A C7A C8A C1A 9.8(4)
C7A C6A C9A O1A 162.5(3)
C5A C6A C9A O1A -74.4(4)
C7A C6A C9A C1A -22.5(4)
C5A C6A C9A C1A 100.5(3)
C10A C1A C9A O1A -34.6(4)
C8A C1A C9A O1A -156.7(3)
C2A C1A C9A O1A 85.7(4)
C10A C1A C9A C6A 150.4(3)
C8A C1A C9A C6A 28.4(3)
C2A C1A C9A C6A -89.3(3)
C9A C1A C10A O2A -55.3(3)
C8A C1A C10A O2A 60.7(3)
C2A C1A C10A O2A -173.3(2)
C9A C1A C10A C11A -178.2(3)
C8A C1A C10A C11A -62.2(4)
C2A C1A C10A C11A 63.8(3)
O2A C10A C11A C12A -30.3(4)
C1A C10A C11A C12A 90.3(4)
O2A C10A C11A C16A 148.7(3)
C1A C10A C11A C16A -90.7(3)
C16A C11A C12A C13A -0.8(5)
C10A C11A C12A C13A 178.2(3)
C11A C12A C13A C14A 0.2(5)
C12A C13A C14A C15A 0.7(6)
C13A C14A C15A C16A -1.0(5)
C14A C15A C16A C11A 0.4(5)
C12A C11A C16A C15A 0.5(5)
C10A C11A C16A C15A -178.5(3)
C9B C1B C2B C3B 54.6(4)
C8B C1B C2B C3B -58.4(4)
C10B C1B C2B C3B 173.3(3)
C1B C2B C3B C4B -60.8(5)
C2B C3B C4B C5B 81.6(5)
C3B C4B C5B C6B -45.4(6)
C4B C5B C6B C9B -32.8(5)
C4B C5B C6B C7B 82.4(5)
C9B C6B C7B C8B 3.7(5)
C5B C6B C7B C8B -112.6(4)
C6B C7B C8B C1B 14.0(5)
C9B C1B C8B C7B -25.8(4)
C2B C1B C8B C7B 90.3(4)
C10B C1B C8B C7B -143.3(3)
C7B C6B C9B O1B 163.0(4)
C5B C6B C9B O1B -77.9(4)
C7B C6B C9B C1B -20.8(4)
C5B C6B C9B C1B 98.3(3)
C2B C1B C9B O1B 86.9(4)
C8B C1B C9B O1B -154.7(3)
C10B C1B C9B O1B -33.2(4)
C2B C1B C9B C6B -89.3(3)
C8B C1B C9B C6B 29.1(4)
C10B C1B C9B C6B 150.6(3)
C9B C1B C10B O2B -64.6(3)
C2B C1B C10B O2B 176.8(3)
C8B C1B C10B O2B 50.0(3)
C9B C1B C10B C11B 171.6(3)
C2B C1B C10B C11B 53.0(4)
C8B C1B C10B C11B -73.8(4)
O2B C10B C11B C12B -29.1(4)
C1B C10B C11B C12B 91.3(4)
O2B C10B C11B C16B 151.0(3)
C1B C10B C11B C16B -88.5(4)
C16B C11B C12B C13B 0.4(5)
C10B C11B C12B C13B -179.4(3)
C11B C12B C13B C14B 0.6(6)
C12B C13B C14B C15B -0.7(6)
C13B C14B C15B C16B -0.4(6)
C14B C15B C16B C11B 1.4(6)
C12B C11B C16B C15B -1.4(5)
C10B C11B C16B C15B 178.4(3)
C9C C1C C2C C3C 58.3(4)
C10C C1C C2C C3C 176.7(3)
C8C C1C C2C C3C -55.0(4)
C1C C2C C3C C4C' -68.3(7)
C1C C2C C3C C4C -49.8(5)
C4C' C3C C4C C5C 165(3)
C2C C3C C4C C5C 77.8(6)
C3C C4C C5C C6C -70.6(7)
C2C C3C C4C' C5C' 81.6(10)
C4C C3C C4C' C5C' -19.0(17)
C6C C5C' C4C' C3C -47.9(16)
C4C C5C C6C C9C -0.8(7)
C4C C5C C6C C7C' 107.1(6)
C4C C5C C6C C7C 112.6(5)
C4C C5C C6C C5C' -41.6(13)
C4C' C5C' C6C C5C 117(2)
C4C' C5C' C6C C9C -26.4(13)
C4C' C5C' C6C C7C' 85.1(13)
C4C' C5C' C6C C7C 83.1(14)
C5C C6C C7C C8C -77.8(5)
C9C C6C C7C C8C 44.5(5)
C7C' C6C C7C C8C -68.1(9)
C5C' C6C C7C C8C -64.6(8)
C5C C6C C7C' C8C -123.0(7)
C9C C6C C7C' C8C -9.9(9)
C7C C6C C7C' C8C 65.8(8)
C5C' C6C C7C' C8C -111.7(8)
C6C C7C C8C C1C -33.8(5)
C6C C7C C8C C7C' 63.8(8)
C9C C1C C8C C7C 9.8(4)
C2C C1C C8C C7C 125.0(4)
C10C C1C C8C C7C -106.9(4)
C9C C1C C8C C7C' -26.3(6)
C2C C1C C8C C7C' 88.9(6)
C10C C1C C8C C7C' -143.0(6)
C6C C7C' C8C C7C -70.4(8)
C6C C7C' C8C C1C 22.5(8)
C5C C6C C9C O1C -93.9(5)
C7C' C6C C9C O1C 176.0(6)
C7C C6C C9C O1C 142.6(4)
C5C' C6C C9C O1C -79.7(7)
C5C C6C C9C C1C 83.5(5)
C7C' C6C C9C C1C -6.7(7)
C7C C6C C9C C1C -40.0(4)
C5C' C6C C9C C1C 97.7(6)
C2C C1C C9C O1C 77.8(4)
C10C C1C C9C O1C -42.8(4)
C8C C1C C9C O1C -162.3(3)
C2C C1C C9C C6C -99.6(4)
C10C C1C C9C C6C 139.7(3)
C8C C1C C9C C6C 20.3(4)
C9C C1C C10C O2C -62.2(3)
C2C C1C C10C O2C -179.6(3)
C8C C1C C10C O2C 51.6(3)
C9C C1C C10C C11C 174.8(3)
C2C C1C C10C C11C 57.4(4)
C8C C1C C10C C11C -71.5(3)
O2C C10C C11C C16C -29.8(4)
C1C C10C C11C C16C 89.8(4)
O2C C10C C11C C12C 149.9(3)
C1C C10C C11C C12C -90.5(4)
C16C C11C C12C C13C -2.0(5)
C10C C11C C12C C13C 178.3(3)
C11C C12C C13C C14C 0.3(6)
C12C C13C C14C C15C 1.4(6)
C13C C14C C15C C16C -1.5(6)
C12C C11C C16C C15C 1.9(5)
C10C C11C C16C C15C -178.4(3)
C14C C15C C16C C11C -0.2(6)
